data_4116867
loop_
_publ_author_name
'Ken Sakai'
'Masao Takeshita'
'Yuko Tanaka'
'Takuma Ue'
'Masayuki Yanagisawa'
'Masaya Kosaka'
'Taro Tsubomura'
'Masamichi Ato'
'Takeo Nakano'

_publ_contact_author
;
    Dr Ken Sakai
    Department of Industrial Chemistry
    Seikei University
    Kichijoji-Kitamachi
    Musashino, Tokyo 180
    Japan
;
_publ_contact_author_email ksakai@.ch.seikei.ac.jp
_publ_contact_author_fax '+81 422 37 3871'
_publ_contact_author_phone '+81 422 37 3759'
_publ_section_title
;
 A New One-Dimensional Platinum System Consisting of Carboxylate-Bridged
 cis-Diammineplatinum Dimers1
;
_journal_name_full 'Journal of the American Chemical Society'
_journal_page_first 11353
_journal_page_last 11363
_journal_paper_doi 10.1021/ja980055p
_journal_volume 120
_journal_year 1998
_chemical_formula_moiety 'C4 H18 N4 O6 Pt2, Si1 F6, 4(H2 O)'
_chemical_formula_sum 'C4 H26 F6 N4 O10 Pt2 Si'
_chemical_formula_weight 822.53
_space_group_IT_number 15
_symmetry_cell_setting monoclinic
_symmetry_Int_Tables_number 15
_symmetry_space_group_name_Hall '-C 2yc'
_symmetry_space_group_name_H-M 'C 1 2/c 1'
_audit_creation_date 97-05-15
_audit_creation_method 'teXsan (modified by Ken Sakai)'
_audit_update_record
;
97-05-15    text and data added by Ken Sakai
;
_cell_angle_alpha 90
_cell_angle_beta 127.250(6)
_cell_angle_gamma 90
_cell_formula_units_Z 4
_cell_length_a 14.498(2)
_cell_length_b 15.401(2)
_cell_length_c 10.482(2)
_cell_measurement_reflns_used 25
_cell_measurement_temperature 293.0
_cell_measurement_theta_max 34.91
_cell_measurement_theta_min 33.28
_cell_volume 1863.0(5)
_computing_cell_refinement 'MSC/AFC Diffractometer Control'
_computing_data_collection 'MSC/AFC Diffractometer Control'
_computing_data_reduction 'teXsan: PROCESS (MSC)'
_computing_publication_material 'teXsan: FINISH (MSC)'
_computing_structure_refinement 'teXsan: LS (MSC)'
_computing_structure_solution SIR88
_diffrn_ambient_temperature 293.0
_diffrn_measurement_device 'Rigaku AFC5S'
_diffrn_measurement_method \q/2\q
_diffrn_orient_matrix_UB_11 0.00462
_diffrn_orient_matrix_UB_12 0.05834
_diffrn_orient_matrix_UB_13 0.04545
_diffrn_orient_matrix_UB_21 0.02331
_diffrn_orient_matrix_UB_22 0.02645
_diffrn_orient_matrix_UB_23 -0.06375
_diffrn_orient_matrix_UB_31 -0.08333
_diffrn_orient_matrix_UB_32 0.01064
_diffrn_orient_matrix_UB_33 -0.09075
_diffrn_radiation_detector 'scintillation,NaI,Rigaku SC-30'
_diffrn_radiation_monochromator graphite
_diffrn_radiation_source 'X-ray tube'
_diffrn_radiation_type 'Mo K\a'
_diffrn_radiation_wavelength 0.71069
_diffrn_reflns_av_R_equivalents 0.0223
_diffrn_reflns_av_sigmaI/netI 0.0654
_diffrn_reflns_limit_h_max 20
_diffrn_reflns_limit_h_min 0
_diffrn_reflns_limit_k_max 21
_diffrn_reflns_limit_k_min 0
_diffrn_reflns_limit_l_max 11
_diffrn_reflns_limit_l_min -14
_diffrn_reflns_number 2911
_diffrn_reflns_theta_max 30.00
_diffrn_reflns_theta_min 2.50
_diffrn_standards_decay_% 0.90
_diffrn_standards_interval_count 150
_diffrn_standards_number 3
_exptl_absorpt_coefficient_mu 15.176
_exptl_absorpt_correction_T_max 1.0000
_exptl_absorpt_correction_T_min 0.5155
_exptl_absorpt_correction_type psi-scan
_exptl_absorpt_process_details 'psi-scans (North's method)'
_exptl_crystal_colour green
_exptl_crystal_density_diffrn 2.9325
_exptl_crystal_description prism
_exptl_crystal_F_000 1528.00
_exptl_crystal_size_max 0.45
_exptl_crystal_size_mid 0.13
_exptl_crystal_size_min 0.08
_refine_diff_density_max 1.42
_refine_diff_density_min -1.24
_refine_ls_abs_structure_details
;
none
;
_refine_ls_extinction_coef 0.13(10)
_refine_ls_extinction_method Zachariasen_type_2_gaussian_isotropic
_refine_ls_goodness_of_fit_obs 1.640
_refine_ls_hydrogen_treatment noref
_refine_ls_matrix_type full
_refine_ls_number_constraints 0
_refine_ls_number_parameters 133
_refine_ls_number_reflns 1841
_refine_ls_number_restraints 0
_refine_ls_R_factor_all 0.0843
_refine_ls_R_factor_obs 0.0442
_refine_ls_shift/esd_max 0.0070
_refine_ls_structure_factor_coef F
_refine_ls_weighting_scheme sigma_w=1/\s^2^(F)+0.000400F^2^
_refine_ls_wR_factor_all 0.0434
_refine_ls_wR_factor_obs 0.0394
_reflns_number_observed 1841
_reflns_number_total 2813
_reflns_observed_criterion I_>_2.0_sigma(I)
_cod_data_source_file ja980055p_3.cif
_cod_data_source_block complex7
_cod_original_formula_sum 'C4 F6 H26 N4 O10 Pt2 Si1'
_cod_database_code 4116867

loop_
_symmetry_equiv_pos_as_xyz
'   +x,   +y,   +z'
'   -x,   +y,1/2-z'
'   -x,   -y,   -z'
'   +x,   -y,1/2+z'
'1/2+x,1/2+y,   +z'
1/2-x,1/2+y,1/2-z
'1/2-x,1/2-y,   -z'
1/2+x,1/2-y,1/2+z

loop_
_atom_site_aniso_label
_atom_site_aniso_U_11
_atom_site_aniso_U_22
_atom_site_aniso_U_33
_atom_site_aniso_U_12
_atom_site_aniso_U_13
_atom_site_aniso_U_23
Pt(1) 0.0338(2) 0.0380(2) 0.0406(2) -0.0021(2) 0.0235(2) 0.0028(2)
Si(1) 0.062(3) 0.044(3) 0.059(3) 0.0000 0.045(3) 0.0000
F(1) 0.13(1) 0.72(5) 0.066(9) 0.00(2) 0.061(9) -0.03(2)
F(2) 0.31(2) 0.26(2) 0.28(2) 0.18(2) 0.25(2) 0.11(2)
F(3) 0.52(3) 0.12(1) 0.74(5) 0.18(2) 0.57(4) 0.18(2)
O(1) 0.044(4) 0.056(5) 0.046(5) 0.000(4) 0.030(4) 0.004(4)
O(2) 0.049(5) 0.057(6) 0.046(5) -0.005(4) 0.029(4) -0.010(4)
O(3B) 0.08(1) 0.15(2) 0.10(2) 0.04(1) 0.06(1) 0.10(2)
O(3A) 0.09(1) 0.07(1) 0.10(2) 0.00(1) 0.06(1) 0.03(1)
O(4) 0.19(1) 0.091(9) 0.12(1) -0.050(10) 0.09(1) -0.024(9)
O(5) 0.16(1) 0.13(1) 0.22(2) 0.02(1) 0.10(2) 0.08(1)
N(1) 0.053(6) 0.066(7) 0.071(8) 0.008(5) 0.041(6) 0.026(6)
N(2) 0.054(6) 0.041(6) 0.078(8) 0.004(5) 0.044(6) -0.005(5)
C(1) 0.052(7) 0.043(6) 0.045(7) -0.001(6) 0.036(6) -0.004(6)
C(2) 0.066(9) 0.071(9) 0.070(10) -0.001(7) 0.048(8) 0.019(8)

loop_
_atom_site_label
_atom_site_fract_x
_atom_site_fract_y
_atom_site_fract_z
_atom_site_U_iso_or_equiv
_atom_site_thermal_displace_type
_atom_site_calc_flag
_atom_site_calc_attached_atom
_atom_site_occupancy
_atom_site_refinement_flags
Pt(1) 0.87167(4) 0.30262(3) 0.62334(6) 0.0369(1) Uani d . 1.0 .
Si(1) 1.0000 0.3862(3) 0.2500 0.050(1) Uani d . 0.5 S
F(1) 0.953(1) 0.363(2) 0.079(1) 0.30(1) Uani d . 1.0 .
F(2) 1.094(2) 0.324(1) 0.273(2) 0.24(1) Uani d . 1.0 .
F(3) 0.928(2) 0.4519(9) 0.250(4) 0.34(2) Uani d . 1.0 .
O(1) 0.8849(7) 0.2163(5) 0.7803(9) 0.047(2) Uani d . 1.0 .
O(2) 0.9231(7) 0.2123(5) 0.5352(9) 0.051(3) Uani d . 1.0 .
O(3B) 1.066(2) 0.115(2) 1.156(3) 0.107(9) Uani d . 0.5 .
O(3A) 0.854(2) 0.082(1) 0.912(3) 0.084(7) Uani d . 0.5 .
O(4) 0.375(1) 0.4799(8) 0.149(2) 0.137(6) Uani d . 1.0 .
O(5) 1.210(2) 0.171(1) 1.367(2) 0.182(8) Uani d . 1.0 .
N(1) 0.8489(8) 0.3865(7) 0.460(1) 0.061(3) Uani d . 1.0 .
N(2) 0.8124(8) 0.3886(6) 0.703(1) 0.055(3) Uani d . 1.0 .
C(1) 0.9744(10) 0.1908(7) 0.906(1) 0.043(3) Uani d . 1.0 .
C(2) 0.962(1) 0.1256(9) 1.003(2) 0.065(5) Uani d . 1.0 .
H(1) 0.8757 0.4371 0.5041 0.0640 Uiso calc N(1) 1.0 .
H(2) 0.8858 0.3679 0.4237 0.0640 Uiso calc N(1) 1.0 .
H(3) 0.7754 0.3907 0.3811 0.0640 Uiso calc N(1) 1.0 .
H(4) 0.8083 0.4398 0.6644 0.0660 Uiso calc N(2) 1.0 .
H(5) 0.7438 0.3729 0.6708 0.0650 Uiso calc N(2) 1.0 .
H(6) 0.8593 0.3903 0.8068 0.0658 Uiso calc N(2) 1.0 .

loop_
_atom_type_symbol
_atom_type_oxidation_number
_atom_type_number_in_cell
_atom_type_scat_dispersion_real
_atom_type_scat_dispersion_imag
_atom_type_scat_source
Pt 0 4 -1.703 8.390
;
'International Tables for X-ray Crystallography (1974, Vol. IV)'
;
Si 0 2 0.082 0.070
;
'International Tables for X-ray Crystallography (1974, Vol. IV)'
;
F 0 12 0.017 0.010
;
'International Tables for X-ray Crystallography (1974, Vol. IV)'
;
O 0 16 0.011 0.006
;
'International Tables for X-ray Crystallography (1974, Vol. IV)'
;
N 0 8 0.006 0.003
;
'International Tables for X-ray Crystallography (1974, Vol. IV)'
;
C 0 8 0.003 0.002
;
'International Tables for X-ray Crystallography (1974, Vol. IV)'
;
H 0 52 0.000 0.000
;
'International Tables for X-ray Crystallography (1974, Vol. IV)'
;

loop_
_geom_angle_atom_site_label_1
_geom_angle_atom_site_label_2
_geom_angle_atom_site_label_3
_geom_angle
_geom_angle_site_symmetry_1
_geom_angle_site_symmetry_2
_geom_angle_site_symmetry_3
_geom_angle_publ_flag
Pt(1) Pt(1) Pt(1) 150.30(1) 2_756 1_555 7_656 yes
Pt(1) Pt(1) O(1) 79.9(2) 2_756 1_555 1_555 yes
Pt(1) Pt(1) O(2) 78.6(2) 2_756 1_555 1_555 yes
Pt(1) Pt(1) N(1) 103.4(3) 2_756 1_555 1_555 yes
Pt(1) Pt(1) N(2) 104.3(3) 2_756 1_555 1_555 yes
O(1) Pt(1) O(2) 92.2(3) 1_555 1_555 1_555 yes
O(1) Pt(1) N(1) 176.7(3) 1_555 1_555 1_555 yes
O(1) Pt(1) N(2) 87.2(4) 1_555 1_555 1_555 yes
O(2) Pt(1) N(1) 88.2(4) 1_555 1_555 1_555 yes
O(2) Pt(1) N(2) 176.9(3) 1_555 1_555 1_555 yes
N(1) Pt(1) N(2) 92.2(4) 1_555 1_555 1_555 yes
F(1) Si(1) F(1) 152(2) 1_555 1_555 2_755 yes
F(1) Si(1) F(2) 76.6(10) 1_555 1_555 1_555 yes
F(1) Si(1) F(2) 86(1) 1_555 1_555 2_755 yes
F(1) Si(1) F(3) 110(1) 1_555 1_555 1_555 yes
F(1) Si(1) F(3) 88(1) 1_555 1_555 2_755 yes
F(1) Si(1) F(2) 86(1) 2_755 1_555 1_555 yes
F(1) Si(1) F(2) 76.6(10) 2_755 1_555 2_755 yes
F(1) Si(1) F(3) 88(1) 2_755 1_555 1_555 yes
F(1) Si(1) F(3) 110(1) 2_755 1_555 2_755 yes
F(2) Si(1) F(2) 104(1) 1_555 1_555 2_755 yes
F(2) Si(1) F(3) 170(1) 1_555 1_555 1_555 yes
F(2) Si(1) F(3) 82.1(10) 1_555 1_555 2_755 yes
F(2) Si(1) F(3) 82.1(10) 2_755 1_555 1_555 yes
F(2) Si(1) F(3) 170(1) 2_755 1_555 2_755 yes
F(3) Si(1) F(3) 91(1) 1_555 1_555 2_755 yes
Pt(1) O(1) C(1) 126.6(7) 1_555 1_555 1_555 yes
Pt(1) O(2) C(1) 126.9(7) 1_555 1_555 2_756 yes
O(1) C(1) O(2) 127(1) 1_555 1_555 2_756 yes
O(1) C(1) C(2) 116(1) 1_555 1_555 1_555 yes
O(2) C(1) C(2) 115(1) 2_756 1_555 1_555 yes
O(3B) C(2) O(3A) 134(1) 1_555 1_555 1_555 yes
O(3B) C(2) C(1) 111(1) 1_555 1_555 1_555 yes
O(3A) C(2) C(1) 112(1) 1_555 1_555 1_555 yes

loop_
_geom_bond_atom_site_label_1
_geom_bond_atom_site_label_2
_geom_bond_distance
_geom_bond_site_symmetry_1
_geom_bond_site_symmetry_2
_geom_bond_publ_flag
Pt(1) Pt(1) 2.9892(9) 1_555 2_756 yes
Pt(1) Pt(1) 3.2735(9) 1_555 7_656 yes
Pt(1) O(1) 2.032(8) 1_555 1_555 yes
Pt(1) O(2) 2.044(8) 1_555 1_555 yes
Pt(1) N(1) 2.006(10) 1_555 1_555 yes
Pt(1) N(2) 2.012(9) 1_555 1_555 yes
Si(1) F(1) 1.52(1) 1_555 1_555 yes
Si(1) F(1) 1.52(1) 1_555 2_755 yes
Si(1) F(2) 1.56(1) 1_555 1_555 yes
Si(1) F(2) 1.56(1) 1_555 2_755 yes
Si(1) F(3) 1.46(1) 1_555 1_555 yes
Si(1) F(3) 1.46(1) 1_555 2_755 yes
O(1) C(1) 1.22(1) 1_555 1_555 yes
O(2) C(1) 1.26(1) 1_555 2_756 yes
O(3B) C(2) 1.39(2) 1_555 1_555 yes
O(3A) C(2) 1.42(2) 1_555 1_555 yes
C(1) C(2) 1.52(2) 1_555 1_555 yes

loop_
_geom_contact_atom_site_label_1
_geom_contact_atom_site_label_2
_geom_contact_distance
_geom_contact_site_symmetry_1
_geom_contact_site_symmetry_2
_geom_contact_publ_flag
F(1) O(5) 2.85(2) 1_555 8_453 no
F(1) N(1) 3.16(2) 1_555 2_755 no
F(1) N(2) 3.19(2) 1_555 1_554 no
F(2) O(5) 2.71(2) 1_555 1_554 no
F(2) O(5) 3.06(3) 1_555 7_757 no
F(2) N(1) 3.16(2) 1_555 2_755 no
F(3) N(2) 2.84(1) 1_555 4_564 no
F(3) N(1) 3.20(2) 1_555 1_555 no
O(1) N(1) 3.16(1) 1_555 7_656 no
O(1) O(4) 3.29(1) 1_555 8_555 no
O(2) N(2) 3.16(1) 1_555 7_656 no
O(3B) O(4) 2.67(2) 1_555 6_646 no
O(3A) O(4) 2.80(2) 1_555 5_546 no
O(3A) O(4) 3.11(3) 1_555 8_555 no
O(3A) N(1) 3.19(2) 1_555 7_656 no
O(3A) O(5) 3.27(3) 1_555 2_757 no
O(4) O(4) 2.88(3) 1_555 2_655 no
O(4) N(1) 3.08(2) 1_555 2_655 no
O(4) O(5) 3.16(2) 1_555 6_656 no
O(4) N(2) 3.29(2) 1_555 2_655 no
O(5) N(2) 3.02(2) 1_555 8_555 no
